data_4027209
loop_
_publ_author_name
'Heng Li'
'Lantao Liu'
'Fei Zhao'
'Congyang Wang'
'Chao Wang'
'Qiuling Song'
'Wen-Xiong Zhang'
'Zhenfeng Xi'

_publ_section_title
;
 Carbonylation of 1-Lithiobutadiene with Carbon Monoxide Followed by
 Intramolecular Acyllithiation of C=C Double Bond and Intermolecular
 Acylation with Acid Chloride: Scope, Applications, and Mechanistic
 Aspects
;
_journal_name_full 'Journal of Organic Chemistry'
_journal_page_first 4793
_journal_page_last 4800
_journal_paper_doi 10.1021/jo300631d
_journal_volume 77
_journal_year 2012
_chemical_formula_moiety 'C52 H62 Li2 O5'
_chemical_formula_sum 'C52 H62 Li2 O5'
_chemical_formula_weight 780.90
_chemical_name_systematic
; 
 ? 
;
_space_group_IT_number 2
_symmetry_cell_setting triclinic
_symmetry_space_group_name_Hall '-P 1'
_symmetry_space_group_name_H-M 'P -1'
_atom_sites_solution_hydrogens geom
_atom_sites_solution_primary direct
_atom_sites_solution_secondary difmap
_audit_creation_method SHELXL-97
_cell_angle_alpha 87.582(9)
_cell_angle_beta 87.472(9)
_cell_angle_gamma 66.488(5)
_cell_formula_units_Z 2
_cell_length_a 10.696(2)
_cell_length_b 10.810(2)
_cell_length_c 21.420(4)
_cell_measurement_reflns_used 6632
_cell_measurement_temperature 173(2)
_cell_measurement_theta_max 27.48
_cell_measurement_theta_min 2.26
_cell_volume 2268.0(7)
_computing_cell_refinement 'CrystalClear (Rigaku Inc., 2007)'
_computing_data_collection 'CrystalClear (Rigaku Inc., 2007)'
_computing_data_reduction 'CrystalClear (Rigaku Inc., 2007)'
_computing_molecular_graphics 'Olex2 ver 1.1'
_computing_publication_material 'SHELX97 (Sheldrick, 2008)'
_computing_structure_refinement 'SHELXL-97 (Sheldrick, 2008)'
_computing_structure_solution 'SHELXS-97 (Sheldrick, 2008)'
_diffrn_ambient_temperature 173(2)
_diffrn_measured_fraction_theta_full 0.993
_diffrn_measured_fraction_theta_max 0.993
_diffrn_measurement_device_type 'Saturn724+ CCD'
_diffrn_measurement_method '\w scans at fixed \c = 45\%'
_diffrn_radiation_monochromator graphite
_diffrn_radiation_source 'sealed tube'
_diffrn_radiation_type MoK\a
_diffrn_radiation_wavelength 0.71073
_diffrn_reflns_av_R_equivalents 0.0410
_diffrn_reflns_av_sigmaI/netI 0.0497
_diffrn_reflns_limit_h_max 12
_diffrn_reflns_limit_h_min -12
_diffrn_reflns_limit_k_max 12
_diffrn_reflns_limit_k_min -12
_diffrn_reflns_limit_l_max 25
_diffrn_reflns_limit_l_min -25
_diffrn_reflns_number 16863
_diffrn_reflns_theta_full 25.00
_diffrn_reflns_theta_max 25.00
_diffrn_reflns_theta_min 2.27
_exptl_absorpt_coefficient_mu 0.071
_exptl_absorpt_correction_T_max 0.9846
_exptl_absorpt_correction_T_min 0.9661
_exptl_absorpt_correction_type multi-scan
_exptl_absorpt_process_details 'CrystalClear (Rigaku Inc., 2007)'
_exptl_crystal_colour yellow
_exptl_crystal_density_diffrn 1.143
_exptl_crystal_description block
_exptl_crystal_F_000 840
_exptl_crystal_size_max 0.49
_exptl_crystal_size_mid 0.48
_exptl_crystal_size_min 0.22
_refine_diff_density_max 0.470
_refine_diff_density_min -0.359
_refine_diff_density_rms 0.042
_refine_ls_extinction_method none
_refine_ls_goodness_of_fit_ref 1.146
_refine_ls_hydrogen_treatment constr
_refine_ls_matrix_type full
_refine_ls_number_parameters 612
_refine_ls_number_reflns 7908
_refine_ls_number_restraints 170
_refine_ls_restrained_S_all 1.162
_refine_ls_R_factor_all 0.0943
_refine_ls_R_factor_gt 0.0823
_refine_ls_shift/su_max 0.001
_refine_ls_shift/su_mean 0.000
_refine_ls_structure_factor_coef Fsqd
_refine_ls_weighting_details 'calc w=1/[\s^2^(Fo^2^)+(0.0594P)^2^+1.6432P] where P=(Fo^2^+2Fc^2^)/3'
_refine_ls_weighting_scheme calc
_refine_ls_wR_factor_gt 0.1783
_refine_ls_wR_factor_ref 0.1866
_reflns_number_gt 6896
_reflns_number_total 7908
_reflns_threshold_expression >2sigma(I)
_cod_data_source_file jo300631d_si_004.cif
_cod_data_source_block sa1594
_cod_original_cell_volume 2268.1(8)
_cod_database_code 4027209

loop_
_symmetry_equiv_pos_as_xyz
'x, y, z'
'-x, -y, -z'

loop_
_atom_site_label
_atom_site_type_symbol
_atom_site_fract_x
_atom_site_fract_y
_atom_site_fract_z
_atom_site_U_iso_or_equiv
_atom_site_adp_type
_atom_site_occupancy
_atom_site_symmetry_multiplicity
_atom_site_calc_flag
_atom_site_refinement_flags
_atom_site_disorder_assembly
_atom_site_disorder_group
Li1 Li 0.8055(5) 0.0115(6) 0.2873(2) 0.0504(13) Uani 1 1 d . . .
Li2 Li 0.9495(5) 0.0550(5) 0.2034(2) 0.0435(11) Uani 1 1 d . A .
O1 O 0.76489(19) 0.0702(2) 0.20651(9) 0.0441(5) Uani 1 1 d . A .
O2 O 0.98583(19) -0.01368(19) 0.28711(8) 0.0388(5) Uani 1 1 d . A .
O3 O 0.6958(2) 0.0528(2) 0.36032(10) 0.0521(6) Uani 1 1 d D A .
O4 O 1.0733(2) -0.0722(2) 0.14406(9) 0.0541(6) Uani 1 1 d . . .
O5 O 0.9566(3) 0.2296(3) 0.19072(13) 0.0761(8) Uani 1 1 d D . .
C1 C 0.6642(3) 0.0635(3) 0.17559(12) 0.0366(6) Uani 1 1 d . . .
C2 C 0.5771(3) 0.1807(3) 0.13260(12) 0.0352(6) Uani 1 1 d . A .
C3 C 0.4787(3) 0.1255(3) 0.10663(12) 0.0362(6) Uani 1 1 d . . .
C4 C 0.5071(3) 0.0007(3) 0.13244(12) 0.0373(6) Uani 1 1 d . A .
C5 C 0.6204(3) -0.0375(3) 0.17462(13) 0.0390(6) Uani 1 1 d . A .
C6 C 0.6687(3) 0.2025(3) 0.07988(14) 0.0453(7) Uani 1 1 d . . .
H6A H 0.7061 0.1223 0.0541 0.068 Uiso 1 1 calc R A .
H6C H 0.7436 0.2181 0.0979 0.068 Uiso 1 1 calc R . .
H6B H 0.6149 0.2810 0.0539 0.068 Uiso 1 1 calc R . .
C7 C 0.5056(3) 0.3046(3) 0.17291(12) 0.0355(6) Uani 1 1 d . . .
C8 C 0.5476(3) 0.4095(3) 0.17363(15) 0.0504(8) Uani 1 1 d . A .
H8 H 0.6216 0.4078 0.1469 0.060 Uiso 1 1 calc R . .
C9 C 0.4837(4) 0.5182(3) 0.21274(17) 0.0595(9) Uani 1 1 d . . .
H9 H 0.5153 0.5888 0.2129 0.071 Uiso 1 1 calc R A .
C10 C 0.3757(3) 0.5239(3) 0.25100(14) 0.0522(8) Uani 1 1 d . A .
H10 H 0.3316 0.5981 0.2775 0.063 Uiso 1 1 calc R . .
C11 C 0.3321(3) 0.4205(3) 0.25039(14) 0.0519(8) Uani 1 1 d . . .
H11 H 0.2567 0.4237 0.2765 0.062 Uiso 1 1 calc R A .
C12 C 0.3970(3) 0.3113(3) 0.21205(13) 0.0454(7) Uani 1 1 d . A .
H12 H 0.3662 0.2400 0.2127 0.054 Uiso 1 1 calc R . .
C13 C 0.3788(3) 0.1991(3) 0.05903(13) 0.0414(7) Uani 1 1 d . A .
C14 C 0.3291(4) 0.3385(3) 0.05129(16) 0.0631(10) Uani 1 1 d . . .
H14 H 0.3609 0.3880 0.0774 0.076 Uiso 1 1 calc R A .
C15 C 0.2345(5) 0.4074(4) 0.0066(2) 0.0874(15) Uani 1 1 d . A .
H15 H 0.2020 0.5029 0.0027 0.105 Uiso 1 1 calc R . .
C16 C 0.1870(4) 0.3375(4) -0.03246(18) 0.0801(13) Uani 1 1 d . . .
H16 H 0.1200 0.3847 -0.0623 0.096 Uiso 1 1 calc R A .
C17 C 0.2378(3) 0.2003(4) -0.02744(16) 0.0601(9) Uani 1 1 d . A .
H17 H 0.2079 0.1514 -0.0548 0.072 Uiso 1 1 calc R . .
C18 C 0.3322(3) 0.1315(3) 0.01695(14) 0.0462(7) Uani 1 1 d . . .
H18 H 0.3667 0.0358 0.0192 0.055 Uiso 1 1 calc R A .
C19 C 0.4377(3) -0.0934(3) 0.12271(15) 0.0498(8) Uani 1 1 d . . .
H19B H 0.4819 -0.1510 0.0873 0.075 Uiso 1 1 calc R A .
H19A H 0.3414 -0.0406 0.1140 0.075 Uiso 1 1 calc R . .
H19C H 0.4446 -0.1498 0.1605 0.075 Uiso 1 1 calc R . .
C20 C 0.6815(4) -0.1696(3) 0.20950(16) 0.0571(9) Uani 1 1 d . . .
H20B H 0.6244 -0.1687 0.2467 0.086 Uiso 1 1 calc R A .
H20C H 0.7733 -0.1840 0.2222 0.086 Uiso 1 1 calc R . .
H20A H 0.6869 -0.2426 0.1825 0.086 Uiso 1 1 calc R . .
C21 C 1.0790(3) -0.0979(3) 0.32332(11) 0.0323(6) Uani 1 1 d . . .
C22 C 1.2057(3) -0.0720(3) 0.34030(12) 0.0315(6) Uani 1 1 d . A .
C23 C 1.2837(3) -0.1971(3) 0.38098(12) 0.0327(6) Uani 1 1 d . . .
C24 C 1.2108(3) -0.2750(3) 0.38640(12) 0.0329(6) Uani 1 1 d . A .
C25 C 1.0856(3) -0.2148(3) 0.35183(12) 0.0338(6) Uani 1 1 d . A .
C26 C 1.2888(3) -0.0695(3) 0.28050(13) 0.0411(7) Uani 1 1 d . . .
H26B H 1.3204 -0.1573 0.2607 0.062 Uiso 1 1 calc R A .
H26C H 1.3676 -0.0506 0.2909 0.062 Uiso 1 1 calc R . .
H26A H 1.2315 0.0010 0.2516 0.062 Uiso 1 1 calc R . .
C27 C 1.1558(3) 0.0601(3) 0.37583(12) 0.0308(6) Uani 1 1 d . . .
C28 C 1.1616(4) 0.1772(3) 0.35093(15) 0.0514(8) Uani 1 1 d . A .
H28 H 1.2023 0.1767 0.3106 0.062 Uiso 1 1 calc R . .
C29 C 1.1092(4) 0.2956(3) 0.38363(16) 0.0596(9) Uani 1 1 d . . .
H29 H 1.1144 0.3751 0.3654 0.072 Uiso 1 1 calc R A .
C30 C 1.0499(3) 0.3001(3) 0.44176(15) 0.0470(7) Uani 1 1 d . A .
H30 H 1.0129 0.3822 0.4637 0.056 Uiso 1 1 calc R . .
C31 C 1.0447(3) 0.1846(3) 0.46797(14) 0.0477(7) Uani 1 1 d . . .
H31 H 1.0052 0.1858 0.5087 0.057 Uiso 1 1 calc R A .
C32 C 1.0969(3) 0.0660(3) 0.43535(13) 0.0423(7) Uani 1 1 d . A .
H32 H 1.0923 -0.0133 0.4541 0.051 Uiso 1 1 calc R . .
C33 C 1.4227(3) -0.2304(3) 0.40292(13) 0.0375(6) Uani 1 1 d . A .
C34 C 1.4609(3) -0.1356(3) 0.42930(16) 0.0514(8) Uani 1 1 d . . .
H34 H 1.3968 -0.0448 0.4325 0.062 Uiso 1 1 calc R A .
C35 C 1.5913(4) -0.1721(4) 0.45086(19) 0.0672(10) Uani 1 1 d . A .
H35 H 1.6148 -0.1065 0.4696 0.081 Uiso 1 1 calc R . .
C36 C 1.6873(4) -0.3016(4) 0.44560(17) 0.0629(10) Uani 1 1 d . . .
H36 H 1.7763 -0.3258 0.4609 0.075 Uiso 1 1 calc R A .
C37 C 1.6534(3) -0.3958(4) 0.41810(19) 0.0653(10) Uani 1 1 d . A .
H37 H 1.7195 -0.4854 0.4135 0.078 Uiso 1 1 calc R . .
C38 C 1.5228(3) -0.3602(3) 0.39695(16) 0.0539(8) Uani 1 1 d . . .
H38 H 1.5008 -0.4264 0.3778 0.065 Uiso 1 1 calc R A .
C39 C 1.2466(3) -0.4055(3) 0.42286(14) 0.0432(7) Uani 1 1 d . . .
H39A H 1.1662 -0.4041 0.4472 0.065 Uiso 1 1 calc R A .
H39C H 1.3201 -0.4173 0.4513 0.065 Uiso 1 1 calc R . .
H39B H 1.2768 -0.4806 0.3940 0.065 Uiso 1 1 calc R . .
C40 C 0.9824(3) -0.2760(3) 0.34576(15) 0.0481(7) Uani 1 1 d . . .
H40B H 0.8990 -0.2235 0.3696 0.072 Uiso 1 1 calc R A .
H40C H 1.0200 -0.3693 0.3621 0.072 Uiso 1 1 calc R . .
H40A H 0.9613 -0.2749 0.3016 0.072 Uiso 1 1 calc R . .
C41 C 0.7606(8) 0.0760(7) 0.4138(3) 0.0536(17) Uani 0.696(10) 1 d PDU A 1
H41B H 0.8611 0.0378 0.4078 0.064 Uiso 0.696(10) 1 calc PR A 1
H41A H 0.7366 0.0358 0.4525 0.064 Uiso 0.696(10) 1 calc PR A 1
C42 C 0.7037(9) 0.2278(7) 0.4165(3) 0.078(2) Uani 0.696(10) 1 d PDU A 1
H42A H 0.7623 0.2645 0.3918 0.093 Uiso 0.696(10) 1 calc PR A 1
H42B H 0.6958 0.2572 0.4601 0.093 Uiso 0.696(10) 1 calc PR A 1
C43 C 0.5638(9) 0.2735(7) 0.3882(4) 0.091(3) Uani 0.696(10) 1 d PDU A 1
H43B H 0.4908 0.3108 0.4206 0.109 Uiso 0.696(10) 1 calc PR A 1
H43A H 0.5521 0.3436 0.3550 0.109 Uiso 0.696(10) 1 calc PR A 1
C44 C 0.5591(7) 0.1524(7) 0.3619(4) 0.065(2) Uani 0.696(10) 1 d PDU A 1
H44B H 0.4995 0.1199 0.3883 0.078 Uiso 0.696(10) 1 calc PR A 1
H44A H 0.5229 0.1724 0.3192 0.078 Uiso 0.696(10) 1 calc PR A 1
C41' C 0.724(2) 0.1237(18) 0.4094(9) 0.069(6) Uani 0.304(10) 1 d PDU A 2
H41D H 0.8082 0.1384 0.3991 0.083 Uiso 0.304(10) 1 calc PR A 2
H41C H 0.7361 0.0713 0.4493 0.083 Uiso 0.304(10) 1 calc PR A 2
C42' C 0.604(2) 0.2556(17) 0.4146(9) 0.082(5) Uani 0.304(10) 1 d PDU A 2
H42C H 0.6168 0.3259 0.3870 0.098 Uiso 0.304(10) 1 calc PR A 2
H42D H 0.5883 0.2866 0.4582 0.098 Uiso 0.304(10) 1 calc PR A 2
C43' C 0.4892(17) 0.2210(18) 0.3933(8) 0.088(5) Uani 0.304(10) 1 d PDU A 2
H43D H 0.4491 0.1869 0.4291 0.105 Uiso 0.304(10) 1 calc PR A 2
H43C H 0.4167 0.3017 0.3747 0.105 Uiso 0.304(10) 1 calc PR A 2
C44' C 0.5511(14) 0.1140(18) 0.3456(9) 0.058(4) Uani 0.304(10) 1 d PDU A 2
H44D H 0.5100 0.0465 0.3493 0.070 Uiso 0.304(10) 1 calc PR A 2
H44C H 0.5382 0.1541 0.3027 0.070 Uiso 0.304(10) 1 calc PR A 2
C45 C 1.1320(5) -0.2094(3) 0.16460(17) 0.0770(12) Uani 1 1 d . A .
H45B H 1.2292 -0.2355 0.1740 0.092 Uiso 1 1 calc R . .
H45A H 1.0838 -0.2228 0.2031 0.092 Uiso 1 1 calc R . .
C46 C 1.1205(6) -0.2897(4) 0.11645(18) 0.0893(15) Uani 1 1 d . . .
H46A H 1.0351 -0.3045 0.1220 0.107 Uiso 1 1 calc R A .
H46B H 1.1988 -0.3785 0.1162 0.107 Uiso 1 1 calc R . .
C47 C 1.1198(5) -0.2112(4) 0.05736(17) 0.0732(11) Uani 1 1 d . A .
H47A H 1.0617 -0.2255 0.0261 0.088 Uiso 1 1 calc R . .
H47B H 1.2132 -0.2368 0.0393 0.088 Uiso 1 1 calc R . .
C48 C 1.0616(4) -0.0673(3) 0.07786(14) 0.0546(8) Uani 1 1 d . A .
H48B H 1.1130 -0.0173 0.0576 0.066 Uiso 1 1 calc R . .
H48A H 0.9647 -0.0216 0.0664 0.066 Uiso 1 1 calc R . .
C49 C 1.0259(16) 0.2981(13) 0.1562(7) 0.109(4) Uani 0.600(15) 1 d PDU A 1
H49A H 0.9886 0.3241 0.1139 0.131 Uiso 0.600(15) 1 calc PR A 1
H49B H 1.1245 0.2407 0.1521 0.131 Uiso 0.600(15) 1 calc PR A 1
C50 C 1.0016(12) 0.4228(10) 0.1938(8) 0.105(3) Uani 0.600(15) 1 d PDU A 1
H50B H 1.0819 0.4064 0.2193 0.125 Uiso 0.600(15) 1 calc PR A 1
H50A H 0.9892 0.5005 0.1649 0.125 Uiso 0.600(15) 1 calc PR A 1
C51 C 0.8893(12) 0.4515(9) 0.2316(7) 0.114(4) Uani 0.600(15) 1 d PDU A 1
H51A H 0.8072 0.5171 0.2110 0.137 Uiso 0.600(15) 1 calc PR A 1
H51B H 0.9003 0.4889 0.2714 0.137 Uiso 0.600(15) 1 calc PR A 1
C52 C 0.8790(14) 0.3144(10) 0.2429(6) 0.073(3) Uani 0.600(15) 1 d PDU A 1
H52B H 0.9187 0.2732 0.2834 0.088 Uiso 0.600(15) 1 calc PR A 1
H52A H 0.7826 0.3254 0.2433 0.088 Uiso 0.600(15) 1 calc PR A 1
C49' C 1.052(2) 0.2513(17) 0.1447(9) 0.089(4) Uani 0.400(15) 1 d PDU A 2
H49C H 1.0309 0.2376 0.1017 0.107 Uiso 0.400(15) 1 calc PR A 2
H49D H 1.1475 0.1891 0.1531 0.107 Uiso 0.400(15) 1 calc PR A 2
C50' C 1.0323(16) 0.3956(14) 0.1530(10) 0.097(5) Uani 0.400(15) 1 d PDU A 2
H50D H 1.1104 0.4000 0.1745 0.116 Uiso 0.400(15) 1 calc PR A 2
H50C H 1.0232 0.4438 0.1120 0.116 Uiso 0.400(15) 1 calc PR A 2
C51' C 0.9129(18) 0.4520(15) 0.1892(12) 0.113(5) Uani 0.400(15) 1 d PDU A 2
H51C H 0.8337 0.4944 0.1619 0.135 Uiso 0.400(15) 1 calc PR A 2
H51D H 0.9180 0.5222 0.2159 0.135 Uiso 0.400(15) 1 calc PR A 2
C52' C 0.896(2) 0.3400(14) 0.2296(8) 0.070(5) Uani 0.400(15) 1 d PDU A 2
H52D H 0.9452 0.3257 0.2692 0.085 Uiso 0.400(15) 1 calc PR A 2
H52C H 0.7992 0.3590 0.2390 0.085 Uiso 0.400(15) 1 calc PR A 2

loop_
_atom_site_aniso_label
_atom_site_aniso_U_11
_atom_site_aniso_U_22
_atom_site_aniso_U_33
_atom_site_aniso_U_23
_atom_site_aniso_U_13
_atom_site_aniso_U_12
Li1 0.041(3) 0.063(3) 0.047(3) 0.000(2) -0.005(2) -0.020(3)
Li2 0.047(3) 0.039(3) 0.042(3) 0.001(2) -0.005(2) -0.015(2)
O1 0.0388(11) 0.0477(12) 0.0435(11) -0.0015(9) -0.0137(9) -0.0135(9)
O2 0.0383(10) 0.0401(11) 0.0350(10) -0.0019(8) -0.0092(8) -0.0116(9)
O3 0.0411(12) 0.0605(14) 0.0478(12) -0.0037(10) -0.0037(10) -0.0125(10)
O4 0.0659(14) 0.0431(12) 0.0383(11) -0.0022(9) -0.0053(10) -0.0052(11)
O5 0.090(2) 0.0520(15) 0.096(2) 0.0069(14) 0.0053(16) -0.0401(15)
C1 0.0328(14) 0.0382(15) 0.0314(13) -0.0061(11) -0.0033(11) -0.0056(12)
C2 0.0357(14) 0.0360(15) 0.0324(13) -0.0051(11) -0.0039(11) -0.0119(12)
C3 0.0344(14) 0.0378(15) 0.0329(14) -0.0083(12) -0.0019(11) -0.0099(12)
C4 0.0393(15) 0.0374(15) 0.0354(14) -0.0076(12) -0.0004(12) -0.0149(12)
C5 0.0428(16) 0.0348(15) 0.0378(15) -0.0029(12) -0.0032(12) -0.0133(13)
C6 0.0444(17) 0.0479(18) 0.0417(16) -0.0048(13) 0.0007(13) -0.0161(14)
C7 0.0353(15) 0.0351(15) 0.0330(14) -0.0024(11) -0.0079(12) -0.0098(12)
C8 0.0515(19) 0.0435(17) 0.0575(19) -0.0111(15) 0.0052(15) -0.0201(15)
C9 0.073(2) 0.0405(18) 0.067(2) -0.0127(16) -0.0038(19) -0.0233(17)
C10 0.064(2) 0.0389(17) 0.0407(17) -0.0107(13) -0.0077(16) -0.0049(15)
C11 0.0512(19) 0.057(2) 0.0422(17) -0.0144(15) 0.0048(14) -0.0157(16)
C12 0.0463(17) 0.0490(18) 0.0410(16) -0.0099(14) 0.0005(14) -0.0184(14)
C13 0.0409(16) 0.0420(16) 0.0362(15) -0.0105(12) -0.0038(12) -0.0097(13)
C14 0.078(2) 0.0456(19) 0.054(2) -0.0074(15) -0.0310(18) -0.0089(18)
C15 0.110(3) 0.049(2) 0.079(3) -0.0085(19) -0.054(3) 0.001(2)
C16 0.079(3) 0.070(3) 0.068(2) -0.010(2) -0.046(2) 0.000(2)
C17 0.0523(19) 0.066(2) 0.0537(19) -0.0193(17) -0.0178(16) -0.0114(17)
C18 0.0393(16) 0.0517(18) 0.0442(16) -0.0120(14) -0.0052(13) -0.0131(14)
C19 0.0549(19) 0.0514(19) 0.0504(18) -0.0053(15) -0.0031(15) -0.0283(16)
C20 0.065(2) 0.0427(18) 0.059(2) 0.0049(15) -0.0113(17) -0.0172(16)
C21 0.0311(14) 0.0345(14) 0.0275(13) -0.0065(11) -0.0015(11) -0.0085(11)
C22 0.0327(14) 0.0323(14) 0.0294(13) -0.0020(11) -0.0005(11) -0.0127(11)
C23 0.0349(14) 0.0305(14) 0.0316(13) -0.0031(11) -0.0044(11) -0.0112(12)
C24 0.0366(14) 0.0278(13) 0.0317(13) -0.0056(11) 0.0002(11) -0.0097(11)
C25 0.0333(14) 0.0345(14) 0.0341(14) -0.0072(11) -0.0010(11) -0.0133(12)
C26 0.0404(16) 0.0443(17) 0.0379(15) -0.0017(12) 0.0018(12) -0.0163(13)
C27 0.0298(13) 0.0293(13) 0.0336(13) -0.0004(11) -0.0074(11) -0.0113(11)
C28 0.071(2) 0.0385(17) 0.0459(17) -0.0002(14) 0.0089(16) -0.0241(16)
C29 0.086(3) 0.0359(17) 0.061(2) -0.0018(15) 0.0076(19) -0.0290(18)
C30 0.0524(18) 0.0345(16) 0.0538(18) -0.0094(14) -0.0062(15) -0.0156(14)
C31 0.062(2) 0.0424(17) 0.0392(16) -0.0098(13) 0.0060(14) -0.0218(15)
C32 0.0580(19) 0.0350(15) 0.0369(15) -0.0015(12) 0.0035(13) -0.0222(14)
C33 0.0366(15) 0.0390(15) 0.0363(14) 0.0037(12) -0.0086(12) -0.0140(12)
C34 0.0480(18) 0.0445(18) 0.066(2) -0.0018(15) -0.0137(16) -0.0221(15)
C35 0.060(2) 0.065(2) 0.091(3) -0.002(2) -0.024(2) -0.038(2)
C36 0.048(2) 0.073(3) 0.075(2) 0.016(2) -0.0260(18) -0.0314(19)
C37 0.0404(18) 0.059(2) 0.088(3) 0.0015(19) -0.0201(18) -0.0086(16)
C38 0.0429(17) 0.0437(18) 0.069(2) -0.0062(16) -0.0168(16) -0.0093(14)
C39 0.0471(17) 0.0321(15) 0.0487(17) -0.0026(13) 0.0016(14) -0.0141(13)
C40 0.0458(17) 0.0439(17) 0.0607(19) -0.0069(15) -0.0030(15) -0.0236(14)
C41 0.057(4) 0.054(4) 0.043(3) -0.005(3) -0.002(3) -0.015(3)
C42 0.092(5) 0.062(4) 0.077(4) -0.014(3) 0.004(4) -0.026(4)
C43 0.088(5) 0.055(4) 0.111(6) -0.009(4) -0.012(5) -0.007(4)
C44 0.048(3) 0.056(4) 0.072(5) 0.003(4) 0.000(3) 0.000(3)
C41' 0.076(9) 0.070(10) 0.061(7) -0.011(7) 0.001(6) -0.027(7)
C42' 0.093(9) 0.069(8) 0.077(8) -0.015(6) -0.008(8) -0.023(7)
C43' 0.082(8) 0.081(8) 0.086(8) -0.012(6) -0.006(7) -0.017(6)
C44' 0.052(7) 0.055(8) 0.055(7) -0.003(6) 0.009(5) -0.009(5)
C45 0.119(3) 0.0409(19) 0.0468(19) -0.0019(16) -0.012(2) -0.005(2)
C46 0.156(5) 0.061(2) 0.055(2) 0.0001(19) -0.020(3) -0.046(3)
C47 0.095(3) 0.072(3) 0.047(2) -0.0101(18) 0.009(2) -0.027(2)
C48 0.062(2) 0.062(2) 0.0376(16) 0.0030(15) -0.0037(15) -0.0224(17)
C49 0.129(7) 0.081(7) 0.137(7) 0.016(6) 0.009(6) -0.065(6)
C50 0.108(6) 0.080(5) 0.154(8) 0.019(6) -0.022(6) -0.068(5)
C51 0.147(7) 0.062(5) 0.148(8) 0.001(5) -0.004(6) -0.055(5)
C52 0.074(5) 0.035(4) 0.120(7) 0.005(4) -0.020(5) -0.029(4)
C49' 0.105(8) 0.067(7) 0.116(8) 0.022(6) 0.015(6) -0.061(6)
C50' 0.109(8) 0.071(7) 0.122(9) 0.019(6) -0.010(7) -0.050(6)
C51' 0.128(9) 0.079(7) 0.140(10) -0.001(7) -0.005(8) -0.049(7)
C52' 0.076(7) 0.035(7) 0.101(8) -0.006(6) -0.010(6) -0.022(5)

loop_
_atom_type_symbol
_atom_type_description
_atom_type_scat_dispersion_real
_atom_type_scat_dispersion_imag
_atom_type_scat_source
C C 0.0033 0.0016 'International Tables Vol C Tables 4.2.6.8 and 6.1.1.4'
H H 0.0000 0.0000 'International Tables Vol C Tables 4.2.6.8 and 6.1.1.4'
Li Li -0.0003 0.0001 'International Tables Vol C Tables 4.2.6.8 and 6.1.1.4'
O O 0.0106 0.0060 'International Tables Vol C Tables 4.2.6.8 and 6.1.1.4'

loop_
_geom_angle_atom_site_label_1
_geom_angle_atom_site_label_2
_geom_angle_atom_site_label_3
_geom_angle
O1 Li1 O2 100.2(3)
O1 Li1 O3 130.4(3)
O2 Li1 O3 121.7(3)
O1 Li1 Li2 50.24(18)
O2 Li1 Li2 50.02(18)
O3 Li1 Li2 154.2(3)
O1 Li1 C44' 101.7(4)
O2 Li1 C44' 148.4(4)
O3 Li1 C44' 29.7(4)
Li2 Li1 C44' 144.0(5)
O2 Li2 O1 94.8(2)
O2 Li2 O5 113.0(3)
O1 Li2 O5 110.8(3)
O2 Li2 O4 110.9(3)
O1 Li2 O4 116.3(3)
O5 Li2 O4 110.2(3)
O2 Li2 Li1 47.56(17)
O1 Li2 Li1 47.26(17)
O5 Li2 Li1 121.6(3)
O4 Li2 Li1 128.1(3)
O2 Li2 C52 90.6(3)
O1 Li2 C52 93.4(4)
O5 Li2 C52 30.6(3)
O4 Li2 C52 140.3(3)
Li1 Li2 C52 91.2(3)
C1 O1 Li1 125.3(2)
C1 O1 Li2 146.7(2)
Li1 O1 Li2 82.5(2)
C21 O2 Li1 126.1(2)
C21 O2 Li2 144.0(2)
Li1 O2 Li2 82.4(2)
C44 O3 C41' 87.6(8)
C44 O3 C41 106.1(5)
C41' O3 C41 20.7(7)
C44 O3 C44' 23.4(6)
C41' O3 C44' 110.6(10)
C41 O3 C44' 127.9(7)
C44 O3 Li1 123.0(4)
C41' O3 Li1 120.5(10)
C41 O3 Li1 114.5(4)
C44' O3 Li1 111.0(8)
C45 O4 C48 108.6(2)
C45 O4 Li2 116.3(2)
C48 O4 Li2 126.7(2)
C52' O5 C49 90.2(8)
C52' O5 C49' 111.3(9)
C49 O5 C49' 21.3(8)
C52' O5 C52 18.6(8)
C49 O5 C52 108.7(7)
C49' O5 C52 129.5(8)
C52' O5 Li2 126.3(7)
C49 O5 Li2 142.5(6)
C49' O5 Li2 121.3(7)
C52 O5 Li2 107.6(5)
O1 C1 C5 129.3(3)
O1 C1 C2 121.0(2)
C5 C1 C2 109.7(2)
C7 C2 C3 113.3(2)
C7 C2 C6 113.5(2)
C3 C2 C6 110.5(2)
C7 C2 C1 107.8(2)
C3 C2 C1 101.9(2)
C6 C2 C1 109.1(2)
C4 C3 C13 128.8(3)
C4 C3 C2 108.4(2)
C13 C3 C2 122.7(2)
C3 C4 C5 110.8(2)
C3 C4 C19 128.6(3)
C5 C4 C19 120.6(3)
C1 C5 C4 109.2(2)
C1 C5 C20 125.4(3)
C4 C5 C20 125.3(3)
C2 C6 H6A 109.5
C2 C6 H6C 109.5
H6A C6 H6C 109.5
C2 C6 H6B 109.5
H6A C6 H6B 109.5
H6C C6 H6B 109.5
C8 C7 C12 117.7(3)
C8 C7 C2 122.8(3)
C12 C7 C2 119.5(2)
C7 C8 C9 121.3(3)
C7 C8 H8 119.4
C9 C8 H8 119.4
C10 C9 C8 120.4(3)
C10 C9 H9 119.8
C8 C9 H9 119.8
C9 C10 C11 118.9(3)
C9 C10 H10 120.5
C11 C10 H10 120.5
C10 C11 C12 120.7(3)
C10 C11 H11 119.7
C12 C11 H11 119.7
C7 C12 C11 121.0(3)
C7 C12 H12 119.5
C11 C12 H12 119.5
C14 C13 C18 116.1(3)
C14 C13 C3 122.1(3)
C18 C13 C3 121.8(3)
C15 C14 C13 121.9(3)
C15 C14 H14 119.0
C13 C14 H14 119.0
C14 C15 C16 120.3(4)
C14 C15 H15 119.9
C16 C15 H15 119.9
C17 C16 C15 119.0(3)
C17 C16 H16 120.5
C15 C16 H16 120.5
C16 C17 C18 120.7(3)
C16 C17 H17 119.6
C18 C17 H17 119.6
C17 C18 C13 121.9(3)
C17 C18 H18 119.0
C13 C18 H18 119.0
C4 C19 H19B 109.5
C4 C19 H19A 109.5
H19B C19 H19A 109.5
C4 C19 H19C 109.5
H19B C19 H19C 109.5
H19A C19 H19C 109.5
C5 C20 H20B 109.5
C5 C20 H20C 109.5
H20B C20 H20C 109.5
C5 C20 H20A 109.5
H20B C20 H20A 109.5
H20C C20 H20A 109.5
O2 C21 C25 129.5(2)
O2 C21 C22 121.4(2)
C25 C21 C22 109.1(2)
C26 C22 C23 110.4(2)
C26 C22 C27 113.2(2)
C23 C22 C27 113.4(2)
C26 C22 C21 109.2(2)
C23 C22 C21 101.8(2)
C27 C22 C21 108.0(2)
C24 C23 C33 127.4(2)
C24 C23 C22 108.7(2)
C33 C23 C22 123.5(2)
C23 C24 C25 111.0(2)
C23 C24 C39 127.2(2)
C25 C24 C39 121.8(2)
C21 C25 C24 109.4(2)
C21 C25 C40 125.1(3)
C24 C25 C40 125.4(2)
C22 C26 H26B 109.5
C22 C26 H26C 109.5
H26B C26 H26C 109.5
C22 C26 H26A 109.5
H26B C26 H26A 109.5
H26C C26 H26A 109.5
C28 C27 C32 117.0(3)
C28 C27 C22 123.3(2)
C32 C27 C22 119.6(2)
C27 C28 C29 121.2(3)
C27 C28 H28 119.4
C29 C28 H28 119.4
C30 C29 C28 121.0(3)
C30 C29 H29 119.5
C28 C29 H29 119.5
C29 C30 C31 119.0(3)
C29 C30 H30 120.5
C31 C30 H30 120.5
C30 C31 C32 120.1(3)
C30 C31 H31 119.9
C32 C31 H31 119.9
C31 C32 C27 121.7(3)
C31 C32 H32 119.2
C27 C32 H32 119.2
C38 C33 C34 117.0(3)
C38 C33 C23 120.4(3)
C34 C33 C23 122.7(3)
C35 C34 C33 120.7(3)
C35 C34 H34 119.6
C33 C34 H34 119.6
C36 C35 C34 121.1(3)
C36 C35 H35 119.5
C34 C35 H35 119.5
C37 C36 C35 119.3(3)
C37 C36 H36 120.4
C35 C36 H36 120.4
C36 C37 C38 119.9(3)
C36 C37 H37 120.0
C38 C37 H37 120.0
C37 C38 C33 121.9(3)
C37 C38 H38 119.0
C33 C38 H38 119.0
C24 C39 H39A 109.5
C24 C39 H39C 109.5
H39A C39 H39C 109.5
C24 C39 H39B 109.5
H39A C39 H39B 109.5
H39C C39 H39B 109.5
C25 C40 H40B 109.5
C25 C40 H40C 109.5
H40B C40 H40C 109.5
C25 C40 H40A 109.5
H40B C40 H40A 109.5
H40C C40 H40A 109.5
O3 C41 C42 103.2(5)
O3 C41 H41B 111.1
C42 C41 H41B 111.1
O3 C41 H41A 111.1
C42 C41 H41A 111.1
H41B C41 H41A 109.1
C41 C42 C43 104.1(6)
C41 C42 H42A 110.9
C43 C42 H42A 110.9
C41 C42 H42B 110.9
C43 C42 H42B 110.9
H42A C42 H42B 109.0
C44 C43 C42 105.6(6)
C44 C43 H43B 110.6
C42 C43 H43B 110.6
C44 C43 H43A 110.6
C42 C43 H43A 110.6
H43B C43 H43A 108.7
O3 C44 C43 106.8(6)
O3 C44 H44B 110.4
C43 C44 H44B 110.4
O3 C44 H44A 110.4
C43 C44 H44A 110.4
H44B C44 H44A 108.6
O3 C41' C42' 106.7(12)
O3 C41' H41D 110.4
C42' C41' H41D 110.4
O3 C41' H41C 110.4
C42' C41' H41C 110.4
H41D C41' H41C 108.6
C41' C42' C43' 102.0(14)
C41' C42' H42C 111.4
C43' C42' H42C 111.4
C41' C42' H42D 111.4
C43' C42' H42D 111.4
H42C C42' H42D 109.2
C44' C43' C42' 106.2(13)
C44' C43' H43D 110.5
C42' C43' H43D 110.5
C44' C43' H43C 110.5
C42' C43' H43C 110.5
H43D C43' H43C 108.7
O3 C44' C43' 104.0(11)
O3 C44' Li1 39.3(5)
C43' C44' Li1 131.8(11)
O3 C44' H44D 111.0
C43' C44' H44D 111.0
Li1 C44' H44D 111.8
O3 C44' H44C 111.0
C43' C44' H44C 111.0
Li1 C44' H44C 74.2
H44D C44' H44C 109.0
C46 C45 O4 108.3(3)
C46 C45 H45B 110.0
O4 C45 H45B 110.0
C46 C45 H45A 110.0
O4 C45 H45A 110.0
H45B C45 H45A 108.4
C45 C46 C47 105.0(3)
C45 C46 H46A 110.7
C47 C46 H46A 110.7
C45 C46 H46B 110.7
C47 C46 H46B 110.7
H46A C46 H46B 108.8
C46 C47 C48 103.4(3)
C46 C47 H47A 111.1
C48 C47 H47A 111.1
C46 C47 H47B 111.1
C48 C47 H47B 111.1
H47A C47 H47B 109.0
O4 C48 C47 106.5(3)
O4 C48 H48B 110.4
C47 C48 H48B 110.4
O4 C48 H48A 110.4
C47 C48 H48A 110.4
H48B C48 H48A 108.6
O5 C49 C50 104.8(8)
O5 C49 H49A 110.8
C50 C49 H49A 110.8
O5 C49 H49B 110.8
C50 C49 H49B 110.8
H49A C49 H49B 108.9
C51 C50 C49 110.1(8)
C51 C50 H50B 109.6
C49 C50 H50B 109.6
C51 C50 H50A 109.6
C49 C50 H50A 109.6
H50B C50 H50A 108.2
C50 C51 C52 103.9(9)
C50 C51 H51A 111.0
C52 C51 H51A 111.0
C50 C51 H51B 111.0
C52 C51 H51B 111.0
H51A C51 H51B 109.0
O5 C52 C51 105.9(8)
O5 C52 Li2 41.7(3)
C51 C52 Li2 147.6(8)
O5 C52 H52B 110.6
C51 C52 H52B 110.6
Li2 C52 H52B 86.8
O5 C52 H52A 110.6
C51 C52 H52A 110.6
Li2 C52 H52A 87.8
H52B C52 H52A 108.7
O5 C49' C50' 104.2(11)
O5 C49' H49C 110.9
C50' C49' H49C 110.9
O5 C49' H49D 110.9
C50' C49' H49D 110.9
H49C C49' H49D 108.9
C51' C50' C49' 105.4(12)
C51' C50' H50D 110.7
C49' C50' H50D 110.7
C51' C50' H50C 110.7
C49' C50' H50C 110.7
H50D C50' H50C 108.8
C50' C51' C52' 108.1(13)
C50' C51' H51C 110.1
C52' C51' H51C 110.1
C50' C51' H51D 110.1
C52' C51' H51D 110.1
H51C C51' H51D 108.4
O5 C52' C51' 101.3(11)
O5 C52' H52D 111.5
C51' C52' H52D 111.5
O5 C52' H52C 111.5
C51' C52' H52C 111.5
H52D C52' H52C 109.3

loop_
_geom_bond_atom_site_label_1
_geom_bond_atom_site_label_2
_geom_bond_distance
Li1 O1 1.828(6)
Li1 O2 1.837(5)
Li1 O3 1.871(6)
Li1 Li2 2.468(7)
Li1 C44' 2.758(17)
Li2 O2 1.908(5)
Li2 O1 1.913(5)
Li2 O5 1.926(5)
Li2 O4 1.950(5)
Li2 C52 2.758(10)
O1 C1 1.317(3)
O2 C21 1.307(3)
O3 C44 1.428(6)
O3 C41' 1.436(13)
O3 C41 1.445(6)
O3 C44' 1.464(13)
O4 C45 1.419(4)
O4 C48 1.426(4)
O5 C52' 1.398(12)
O5 C49 1.410(10)
O5 C49' 1.471(12)
O5 C52 1.475(10)
C1 C5 1.350(4)
C1 C2 1.535(4)
C2 C7 1.532(4)
C2 C3 1.534(4)
C2 C6 1.535(4)
C3 C4 1.358(4)
C3 C13 1.471(4)
C4 C5 1.456(4)
C4 C19 1.504(4)
C5 C20 1.494(4)
C6 H6A 0.9800
C6 H6C 0.9800
C6 H6B 0.9800
C7 C8 1.377(4)
C7 C12 1.383(4)
C8 C9 1.393(4)
C8 H8 0.9500
C9 C10 1.369(5)
C9 H9 0.9500
C10 C11 1.373(5)
C10 H10 0.9500
C11 C12 1.388(4)
C11 H11 0.9500
C12 H12 0.9500
C13 C14 1.389(4)
C13 C18 1.407(4)
C14 C15 1.385(5)
C14 H14 0.9500
C15 C16 1.388(5)
C15 H15 0.9500
C16 C17 1.362(5)
C16 H16 0.9500
C17 C18 1.379(4)
C17 H17 0.9500
C18 H18 0.9500
C19 H19B 0.9800
C19 H19A 0.9800
C19 H19C 0.9800
C20 H20B 0.9800
C20 H20C 0.9800
C20 H20A 0.9800
C21 C25 1.358(4)
C21 C22 1.549(4)
C22 C26 1.532(4)
C22 C23 1.532(4)
C22 C27 1.533(3)
C23 C24 1.357(4)
C23 C33 1.477(4)
C24 C25 1.455(4)
C24 C39 1.500(4)
C25 C40 1.507(4)
C26 H26B 0.9800
C26 H26C 0.9800
C26 H26A 0.9800
C27 C28 1.376(4)
C27 C32 1.389(4)
C28 C29 1.383(4)
C28 H28 0.9500
C29 C30 1.366(5)
C29 H29 0.9500
C30 C31 1.368(4)
C30 H30 0.9500
C31 C32 1.383(4)
C31 H31 0.9500
C32 H32 0.9500
C33 C38 1.391(4)
C33 C34 1.393(4)
C34 C35 1.385(4)
C34 H34 0.9500
C35 C36 1.372(5)
C35 H35 0.9500
C36 C37 1.370(5)
C36 H36 0.9500
C37 C38 1.385(4)
C37 H37 0.9500
C38 H38 0.9500
C39 H39A 0.9800
C39 H39C 0.9800
C39 H39B 0.9800
C40 H40B 0.9800
C40 H40C 0.9800
C40 H40A 0.9800
C41 C42 1.509(8)
C41 H41B 0.9900
C41 H41A 0.9900
C42 C43 1.522(11)
C42 H42A 0.9900
C42 H42B 0.9900
C43 C44 1.466(9)
C43 H43B 0.9900
C43 H43A 0.9900
C44 H44B 0.9900
C44 H44A 0.9900
C41' C42' 1.492(15)
C41' H41D 0.9900
C41' H41C 0.9900
C42' C43' 1.516(19)
C42' H42C 0.9900
C42' H42D 0.9900
C43' C44' 1.500(14)
C43' H43D 0.9900
C43' H43C 0.9900
C44' H44D 0.9900
C44' H44C 0.9900
C45 C46 1.416(5)
C45 H45B 0.9900
C45 H45A 0.9900
C46 C47 1.493(5)
C46 H46A 0.9900
C46 H46B 0.9900
C47 C48 1.504(5)
C47 H47A 0.9900
C47 H47B 0.9900
C48 H48B 0.9900
C48 H48A 0.9900
C49 C50 1.526(12)
C49 H49A 0.9900
C49 H49B 0.9900
C50 C51 1.353(15)
C50 H50B 0.9900
C50 H50A 0.9900
C51 C52 1.538(10)
C51 H51A 0.9900
C51 H51B 0.9900
C52 H52B 0.9900
C52 H52A 0.9900
C49' C50' 1.504(14)
C49' H49C 0.9900
C49' H49D 0.9900
C50' C51' 1.391(18)
C50' H50D 0.9900
C50' H50C 0.9900
C51' C52' 1.521(14)
C51' H51C 0.9900
C51' H51D 0.9900
C52' H52D 0.9900
C52' H52C 0.9900

loop_
_geom_torsion_atom_site_label_1
_geom_torsion_atom_site_label_2
_geom_torsion_atom_site_label_3
_geom_torsion_atom_site_label_4
_geom_torsion
O1 Li1 Li2 O2 -176.7(3)
O3 Li1 Li2 O2 80.8(7)
C44' Li1 Li2 O2 137.5(7)
O2 Li1 Li2 O1 176.7(3)
O3 Li1 Li2 O1 -102.6(7)
C44' Li1 Li2 O1 -45.8(7)
O1 Li1 Li2 O5 90.0(3)
O2 Li1 Li2 O5 -93.3(3)
O3 Li1 Li2 O5 -12.6(8)
C44' Li1 Li2 O5 44.1(8)
O1 Li1 Li2 O4 -92.5(3)
O2 Li1 Li2 O4 84.2(3)
O3 Li1 Li2 O4 165.0(5)
C44' Li1 Li2 O4 -138.3(7)
O1 Li1 Li2 C52 93.6(4)
O2 Li1 Li2 C52 -89.8(4)
O3 Li1 Li2 C52 -9.0(8)
C44' Li1 Li2 C52 47.7(8)
O2 Li1 O1 C1 157.5(2)
O3 Li1 O1 C1 -53.8(5)
Li2 Li1 O1 C1 160.1(3)
C44' Li1 O1 C1 -45.5(5)
O2 Li1 O1 Li2 -2.6(3)
O3 Li1 O1 Li2 146.1(4)
C44' Li1 O1 Li2 154.5(5)
O2 Li2 O1 C1 -147.0(4)
O5 Li2 O1 C1 96.2(5)
O4 Li2 O1 C1 -30.8(6)
Li1 Li2 O1 C1 -149.5(5)
C52 Li2 O1 C1 122.1(5)
O2 Li2 O1 Li1 2.5(2)
O5 Li2 O1 Li1 -114.3(3)
O4 Li2 O1 Li1 118.7(3)
C52 Li2 O1 Li1 -88.4(4)
O1 Li1 O2 C21 -153.3(2)
O3 Li1 O2 C21 54.3(5)
Li2 Li1 O2 C21 -155.9(3)
C44' Li1 O2 C21 73.4(10)
O1 Li1 O2 Li2 2.6(3)
O3 Li1 O2 Li2 -149.7(4)
C44' Li1 O2 Li2 -130.6(10)
O1 Li2 O2 C21 143.5(3)
O5 Li2 O2 C21 -101.5(4)
O4 Li2 O2 C21 22.9(5)
Li1 Li2 O2 C21 145.9(4)
C52 Li2 O2 C21 -123.0(4)
O1 Li2 O2 Li1 -2.5(2)
O5 Li2 O2 Li1 112.6(3)
O4 Li2 O2 Li1 -123.0(3)
C52 Li2 O2 Li1 91.0(4)
O1 Li1 O3 C44 -6.0(7)
O2 Li1 O3 C44 137.1(5)
Li2 Li1 O3 C44 74.4(8)
C44' Li1 O3 C44 -22.6(10)
O1 Li1 O3 C41' -114.9(10)
O2 Li1 O3 C41' 28.2(10)
Li2 Li1 O3 C41' -34.6(12)
C44' Li1 O3 C41' -131.6(12)
O1 Li1 O3 C41 -137.3(5)
O2 Li1 O3 C41 5.8(5)
Li2 Li1 O3 C41 -56.9(8)
C44' Li1 O3 C41 -153.9(9)
O1 Li1 O3 C44' 16.7(10)
O2 Li1 O3 C44' 159.8(9)
Li2 Li1 O3 C44' 97.1(11)
O2 Li2 O4 C45 23.4(4)
O1 Li2 O4 C45 -83.3(4)
O5 Li2 O4 C45 149.4(3)
Li1 Li2 O4 C45 -28.4(5)
C52 Li2 O4 C45 142.1(6)
O2 Li2 O4 C48 167.8(3)
O1 Li2 O4 C48 61.0(4)
O5 Li2 O4 C48 -66.2(4)
Li1 Li2 O4 C48 116.0(4)
C52 Li2 O4 C48 -73.5(7)
O2 Li2 O5 C52' -45.9(13)
O1 Li2 O5 C52' 59.0(13)
O4 Li2 O5 C52' -170.7(13)
Li1 Li2 O5 C52' 7.2(13)
C52 Li2 O5 C52' 0.2(18)
O2 Li2 O5 C49 119.2(13)
O1 Li2 O5 C49 -135.8(13)
O4 Li2 O5 C49 -5.6(13)
Li1 Li2 O5 C49 172.4(13)
C52 Li2 O5 C49 165.3(15)
O2 Li2 O5 C49' 120.8(11)
O1 Li2 O5 C49' -134.2(11)
O4 Li2 O5 C49' -4.0(12)
Li1 Li2 O5 C49' 174.0(11)
C52 Li2 O5 C49' 167.0(13)
O2 Li2 O5 C52 -46.1(7)
O1 Li2 O5 C52 58.8(7)
O4 Li2 O5 C52 -170.9(7)
Li1 Li2 O5 C52 7.0(7)
Li1 O1 C1 C5 -41.3(4)
Li2 O1 C1 C5 100.6(5)
Li1 O1 C1 C2 139.1(3)
Li2 O1 C1 C2 -79.0(5)
O1 C1 C2 C7 -61.8(3)
C5 C1 C2 C7 118.5(3)
O1 C1 C2 C3 178.6(2)
C5 C1 C2 C3 -1.0(3)
O1 C1 C2 C6 61.8(3)
C5 C1 C2 C6 -117.8(3)
C7 C2 C3 C4 -114.6(3)
C6 C2 C3 C4 116.8(3)
C1 C2 C3 C4 1.0(3)
C7 C2 C3 C13 68.6(3)
C6 C2 C3 C13 -60.0(3)
C1 C2 C3 C13 -175.8(2)
C13 C3 C4 C5 175.9(3)
C2 C3 C4 C5 -0.7(3)
C13 C3 C4 C19 -4.6(5)
C2 C3 C4 C19 178.9(3)
O1 C1 C5 C4 -178.9(3)
C2 C1 C5 C4 0.7(3)
O1 C1 C5 C20 -0.9(5)
C2 C1 C5 C20 178.7(3)
C3 C4 C5 C1 0.0(3)
C19 C4 C5 C1 -179.6(3)
C3 C4 C5 C20 -178.0(3)
C19 C4 C5 C20 2.4(4)
C3 C2 C7 C8 -144.4(3)
C6 C2 C7 C8 -17.3(4)
C1 C2 C7 C8 103.6(3)
C3 C2 C7 C12 37.7(3)
C6 C2 C7 C12 164.8(3)
C1 C2 C7 C12 -74.2(3)
C12 C7 C8 C9 0.5(5)
C2 C7 C8 C9 -177.4(3)
C7 C8 C9 C10 -0.9(5)
C8 C9 C10 C11 0.4(5)
C9 C10 C11 C12 0.5(5)
C8 C7 C12 C11 0.4(4)
C2 C7 C12 C11 178.4(3)
C10 C11 C12 C7 -1.0(5)
C4 C3 C13 C14 158.8(3)
C2 C3 C13 C14 -25.1(4)
C4 C3 C13 C18 -23.8(5)
C2 C3 C13 C18 152.3(3)
C18 C13 C14 C15 2.8(6)
C3 C13 C14 C15 -179.7(4)
C13 C14 C15 C16 -0.4(7)
C14 C15 C16 C17 -2.0(7)
C15 C16 C17 C18 1.9(7)
C16 C17 C18 C13 0.6(5)
C14 C13 C18 C17 -2.9(5)
C3 C13 C18 C17 179.5(3)
Li1 O2 C21 C25 26.1(4)
Li2 O2 C21 C25 -110.5(4)
Li1 O2 C21 C22 -153.5(3)
Li2 O2 C21 C22 69.9(4)
O2 C21 C22 C26 -61.8(3)
C25 C21 C22 C26 118.6(2)
O2 C21 C22 C23 -178.6(2)
C25 C21 C22 C23 1.8(3)
O2 C21 C22 C27 61.8(3)
C25 C21 C22 C27 -117.9(2)
C26 C22 C23 C24 -117.3(2)
C27 C22 C23 C24 114.4(2)
C21 C22 C23 C24 -1.3(3)
C26 C22 C23 C33 56.0(3)
C27 C22 C23 C33 -72.3(3)
C21 C22 C23 C33 171.9(2)
C33 C23 C24 C25 -172.4(2)
C22 C23 C24 C25 0.5(3)
C33 C23 C24 C39 8.4(4)
C22 C23 C24 C39 -178.8(2)
O2 C21 C25 C24 178.8(2)
C22 C21 C25 C24 -1.6(3)
O2 C21 C25 C40 1.7(4)
C22 C21 C25 C40 -178.7(2)
C23 C24 C25 C21 0.8(3)
C39 C24 C25 C21 -180.0(2)
C23 C24 C25 C40 177.9(3)
C39 C24 C25 C40 -2.9(4)
C26 C22 C27 C28 12.0(4)
C23 C22 C27 C28 138.8(3)
C21 C22 C27 C28 -109.1(3)
C26 C22 C27 C32 -170.5(2)
C23 C22 C27 C32 -43.6(3)
C21 C22 C27 C32 68.4(3)
C32 C27 C28 C29 -0.9(5)
C22 C27 C28 C29 176.7(3)
C27 C28 C29 C30 0.0(6)
C28 C29 C30 C31 1.0(5)
C29 C30 C31 C32 -1.0(5)
C30 C31 C32 C27 0.2(5)
C28 C27 C32 C31 0.8(4)
C22 C27 C32 C31 -176.9(3)
C24 C23 C33 C38 39.6(4)
C22 C23 C33 C38 -132.3(3)
C24 C23 C33 C34 -141.3(3)
C22 C23 C33 C34 46.8(4)
C38 C33 C34 C35 -2.8(5)
C23 C33 C34 C35 178.2(3)
C33 C34 C35 C36 1.5(6)
C34 C35 C36 C37 0.5(6)
C35 C36 C37 C38 -1.1(6)
C36 C37 C38 C33 -0.3(6)
C34 C33 C38 C37 2.2(5)
C23 C33 C38 C37 -178.7(3)
C44 O3 C41 C42 -38.5(7)
C41' O3 C41 C42 -11(3)
C44' O3 C41 C42 -48.2(13)
Li1 O3 C41 C42 100.5(5)
O3 C41 C42 C43 28.8(8)
C41 C42 C43 C44 -9.5(9)
C41' O3 C44 C43 23.8(12)
C41 O3 C44 C43 33.1(9)
C44' O3 C44 C43 -166(3)
Li1 O3 C44 C43 -101.6(7)
C42 C43 C44 O3 -13.7(9)
C44 O3 C41' C42' -11.4(17)
C41 O3 C41' C42' -165(5)
C44' O3 C41' C42' -16(2)
Li1 O3 C41' C42' 116.1(15)
O3 C41' C42' C43' 29(2)
C41' C42' C43' C44' -32(2)
C44 O3 C44' C43' -16(2)
C41' O3 C44' C43' -5(2)
C41 O3 C44' C43' 8(2)
Li1 O3 C44' C43' -141.4(12)
C44 O3 C44' Li1 126(3)
C41' O3 C44' Li1 136.5(13)
C41 O3 C44' Li1 149.6(11)
C42' C43' C44' O3 23.3(19)
C42' C43' C44' Li1 -9(2)
O1 Li1 C44' O3 -167.1(8)
O2 Li1 C44' O3 -34.2(15)
Li2 Li1 C44' O3 -132.8(8)
O1 Li1 C44' C43' -112.7(17)
O2 Li1 C44' C43' 20(2)
O3 Li1 C44' C43' 54.4(14)
Li2 Li1 C44' C43' -78.5(18)
C48 O4 C45 C46 -17.0(5)
Li2 O4 C45 C46 133.5(4)
O4 C45 C46 C47 28.0(5)
C45 C46 C47 C48 -27.5(5)
C45 O4 C48 C47 -1.2(4)
Li2 O4 C48 C47 -147.8(3)
C46 C47 C48 O4 17.6(4)
C52' O5 C49 C50 9.4(14)
C49' O5 C49 C50 -163(5)
C52 O5 C49 C50 6.5(14)
Li2 O5 C49 C50 -158.7(7)
O5 C49 C50 C51 -21.9(16)
C49 C50 C51 C52 26.3(15)
C52' O5 C52 C51 0(4)
C49 O5 C52 C51 8.4(14)
C49' O5 C52 C51 13.5(18)
Li2 O5 C52 C51 179.1(8)
C52' O5 C52 Li2 -179(5)
C49 O5 C52 Li2 -170.7(9)
C49' O5 C52 Li2 -165.5(14)
C50 C51 C52 O5 -21.6(14)
C50 C51 C52 Li2 -20(2)
O2 Li2 C52 O5 138.4(6)
O1 Li2 C52 O5 -126.8(6)
O4 Li2 C52 O5 13.4(10)
Li1 Li2 C52 O5 -174.0(6)
O2 Li2 C52 C51 136.7(19)
O1 Li2 C52 C51 -128.5(19)
O5 Li2 C52 C51 -1.7(14)
O4 Li2 C52 C51 12(2)
Li1 Li2 C52 C51 -175.7(19)
C52' O5 C49' C50' -7(2)
C49 O5 C49' C50' 1(3)
C52 O5 C49' C50' -12(2)
Li2 O5 C49' C50' -175.9(10)
O5 C49' C50' C51' -13(2)
C49' C50' C51' C52' 28(2)
C49 O5 C52' C51' 19.7(16)
C49' O5 C52' C51' 23(2)
C52 O5 C52' C51' -169(6)
Li2 O5 C52' C51' -169.2(9)
C50' C51' C52' O5 -32(2)
